data_4325975
loop_
_publ_author_name
'M. Angeles Alvarez'
'M. Esther Garc\'ia'
'Roc\'io Gonz\'alez'
'Alberto Ramos'
'Miguel A. Ruiz'

_publ_section_title
;
 Heterometallic Derivatives of [Fe2Cp2(\m-PCy)(\m-CO)(CO)2]: Rational
 Synthesis of Polynuclear Complexes from Neutral Precursors Having
 Pyramidal-Phosphinidene Bridges
;
_journal_name_full 'Inorganic Chemistry'
_journal_page_first 7894
_journal_page_last 7906
_journal_paper_doi 10.1021/ic2012342
_journal_volume 50
_journal_year 2011
_chemical_compound_source 'synthesis as described'
_chemical_formula_moiety 'C24 H21 Cr1 Fe2 O8 P1'
_chemical_formula_sum 'C24 H21 Cr Fe2 O8 P'
_chemical_formula_weight 632.08
_chemical_name_systematic
;
 ?
;
_space_group_IT_number 14
_symmetry_cell_setting monoclinic
_symmetry_Int_Tables_number 14
_symmetry_space_group_name_Hall '-P 2yn'
_symmetry_space_group_name_H-M 'P 1 21/n 1'
_atom_sites_solution_hydrogens geom
_atom_sites_solution_primary direct
_atom_sites_solution_secondary difmap
_audit_conform_dict_location ftp://ftp.iucr.org/pub/cif_core.dic
_audit_conform_dict_name cif_core.dic
_audit_conform_dict_version 2.3
_audit_creation_method 'WinGX routine CIF_UPDATE'
_cell_angle_alpha 90
_cell_angle_beta 95.0240(10)
_cell_angle_gamma 90
_cell_formula_units_Z 4
_cell_length_a 9.7622(2)
_cell_length_b 18.5003(3)
_cell_length_c 13.3338(2)
_cell_measurement_reflns_used 9802
_cell_measurement_temperature 100.0(1)
_cell_measurement_theta_max 28.275
_cell_measurement_theta_min 2.2
_cell_measurement_wavelength 0.71073
_cell_volume 2398.88(7)
_computing_cell_refinement 'BRUKER APEX'
_computing_data_collection 'BRUKER APEX'
_computing_molecular_graphics 'Ortep-3 for Windows (Farrugia, 1997)'
_computing_publication_material 'WinGX publication routines (Farrugia, 1999)'
_computing_structure_refinement 'SHELXL-97 (Sheldrick, 1997)'
_computing_structure_solution 'SHELXL-97 (Sheldrick, 1997)'
_diffrn_ambient_temperature 100.0(1)
_diffrn_measured_fraction_theta_full 1
_diffrn_measured_fraction_theta_max 1
_diffrn_measurement_device 'four-circle diffractometer'
_diffrn_measurement_device_type 'BRUKER APPEX-II CCD'
_diffrn_measurement_method 'omega/phi scans'
_diffrn_radiation_monochromator graphite
_diffrn_radiation_probe x-ray
_diffrn_radiation_source 'fine-focus sealed tube'
_diffrn_radiation_type MoK\a
_diffrn_radiation_wavelength 0.71073
_diffrn_reflns_av_R_equivalents 0.037
_diffrn_reflns_av_unetI/netI 0.018
_diffrn_reflns_limit_h_max 12
_diffrn_reflns_limit_h_min -12
_diffrn_reflns_limit_k_max 24
_diffrn_reflns_limit_k_min 0
_diffrn_reflns_limit_l_max 17
_diffrn_reflns_limit_l_min 0
_diffrn_reflns_number 78988
_diffrn_reflns_theta_full 27.88
_diffrn_reflns_theta_max 27.88
_diffrn_reflns_theta_min 1.89
_exptl_absorpt_coefficient_mu 1.754
_exptl_absorpt_correction_T_max 0.6667
_exptl_absorpt_correction_T_min 0.5814
_exptl_absorpt_correction_type multi-scan
_exptl_absorpt_process_details 'BRUKER Sadabs'
_exptl_crystal_colour black
_exptl_crystal_density_diffrn 1.75
_exptl_crystal_description prism
_exptl_crystal_F_000 1280
_exptl_crystal_size_max 0.28
_exptl_crystal_size_mid 0.23
_exptl_crystal_size_min 0.23
_refine_diff_density_max 0.366
_refine_diff_density_min -0.31
_refine_diff_density_rms 0.06
_refine_ls_extinction_method none
_refine_ls_goodness_of_fit_ref 1.043
_refine_ls_hydrogen_treatment constr
_refine_ls_matrix_type full
_refine_ls_number_parameters 325
_refine_ls_number_reflns 5730
_refine_ls_number_restraints 0
_refine_ls_restrained_S_all 1.043
_refine_ls_R_factor_all 0.027
_refine_ls_R_factor_gt 0.0214
_refine_ls_shift/su_max 0.001
_refine_ls_shift/su_mean 0
_refine_ls_structure_factor_coef Fsqd
_refine_ls_weighting_details 'calc w=1/[\s^2^(Fo^2^)+(0.0242P)^2^+1.3570P] where P=(Fo^2^+2Fc^2^)/3'
_refine_ls_weighting_scheme calc
_refine_ls_wR_factor_gt 0.0508
_refine_ls_wR_factor_ref 0.053
_reflns_number_gt 5050
_reflns_number_total 5730
_reflns_threshold_expression >2sigma(I)
_cod_data_source_file ic2012342_si_002_6.cif
_cod_data_source_block compound5a
_cod_original_formula_sum 'C24 H21 Cr1 Fe2 O8 P1'
_cod_database_code 4325975

loop_
_symmetry_equiv_pos_as_xyz
'x, y, z'
'-x+1/2, y+1/2, -z+1/2'
'-x, -y, -z'
'x-1/2, -y-1/2, z-1/2'

loop_
_atom_site_label
_atom_site_type_symbol
_atom_site_fract_x
_atom_site_fract_y
_atom_site_fract_z
_atom_site_U_iso_or_equiv
_atom_site_adp_type
_atom_site_occupancy
_atom_site_symmetry_multiplicity
_atom_site_calc_flag
_atom_site_refinement_flags
Fe1 Fe 0.36460(2) 0.116724(11) 0.629366(15) 0.01017(5) Uani 1 1 d .
Fe2 Fe 0.04690(2) 0.208164(11) 0.762660(15) 0.01124(5) Uani 1 1 d .
Cr1 Cr 0.41918(2) 0.094925(12) 0.831950(17) 0.01134(6) Uani 1 1 d .
P1 P 0.20096(3) 0.114113(19) 0.74064(3) 0.00935(7) Uani 1 1 d .
O1 O 0.30204(12) -0.02867(6) 0.55823(9) 0.0250(3) Uani 1 1 d .
O2 O -0.00591(14) 0.15552(7) 0.96087(9) 0.0295(3) Uani 1 1 d .
O3 O 0.25161(12) 0.30960(7) 0.84856(11) 0.0340(3) Uani 1 1 d .
O4 O 0.62522(11) 0.04492(6) 0.68631(9) 0.0222(2) Uani 1 1 d .
O5 O 0.52310(11) 0.24886(6) 0.85460(9) 0.0227(2) Uani 1 1 d .
O6 O 0.29035(13) 0.10860(7) 1.02961(9) 0.0300(3) Uani 1 1 d .
O7 O 0.70173(12) 0.06751(8) 0.93438(10) 0.0346(3) Uani 1 1 d .
O8 O 0.38255(12) -0.06805(6) 0.84278(9) 0.0239(3) Uani 1 1 d .
C1 C 0.32385(15) 0.02874(8) 0.58894(11) 0.0154(3) Uani 1 1 d .
C2 C 0.01938(16) 0.17326(8) 0.88285(12) 0.0180(3) Uani 1 1 d .
C3 C 0.17726(16) 0.26725(9) 0.81376(12) 0.0196(3) Uani 1 1 d .
C4 C 0.52496(15) 0.07198(8) 0.71196(11) 0.0152(3) Uani 1 1 d .
C5 C 0.47516(15) 0.19249(8) 0.84140(11) 0.0157(3) Uani 1 1 d .
C6 C 0.33768(15) 0.10340(8) 0.95461(12) 0.0179(3) Uani 1 1 d .
C7 C 0.59245(16) 0.07745(9) 0.89819(12) 0.0213(3) Uani 1 1 d .
C8 C 0.39007(15) -0.00655(8) 0.83585(11) 0.0161(3) Uani 1 1 d .
C9 C 0.48985(15) 0.21016(8) 0.60671(11) 0.0154(3) Uani 1 1 d .
H9 H 0.5585 0.2283 0.6526 0.019 Uiso 1 1 calc R
C10 C 0.34954(15) 0.23010(8) 0.60050(11) 0.0152(3) Uani 1 1 d .
H10 H 0.31 0.2635 0.6414 0.018 Uiso 1 1 calc R
C11 C 0.27988(15) 0.19013(8) 0.52095(11) 0.0161(3) Uani 1 1 d .
H11 H 0.1865 0.1925 0.5002 0.019 Uiso 1 1 calc R
C12 C 0.37907(16) 0.14559(8) 0.47861(11) 0.0176(3) Uani 1 1 d .
H12 H 0.3616 0.1137 0.4251 0.021 Uiso 1 1 calc R
C13 C 0.50832(15) 0.15817(8) 0.53181(11) 0.0169(3) Uani 1 1 d .
H13 H 0.5908 0.1361 0.5196 0.02 Uiso 1 1 calc R
C14 C -0.14630(14) 0.18010(8) 0.69010(12) 0.0168(3) Uani 1 1 d .
H14 H -0.1917 0.1368 0.7 0.02 Uiso 1 1 calc R
C15 C -0.05347(15) 0.19348(8) 0.61620(12) 0.0162(3) Uani 1 1 d .
H15 H -0.0281 0.1606 0.5685 0.019 Uiso 1 1 calc R
C16 C -0.00616(15) 0.26550(8) 0.62753(12) 0.0174(3) Uani 1 1 d .
H16 H 0.0567 0.288 0.5892 0.021 Uiso 1 1 calc R
C17 C -0.07191(15) 0.29758(8) 0.70823(12) 0.0179(3) Uani 1 1 d .
H17 H -0.06 0.3448 0.7312 0.021 Uiso 1 1 calc R
C18 C -0.15756(15) 0.24534(8) 0.74672(12) 0.0178(3) Uani 1 1 d .
H18 H -0.2121 0.2519 0.7998 0.021 Uiso 1 1 calc R
C19 C 0.10261(14) 0.02659(7) 0.73251(11) 0.0111(3) Uani 1 1 d .
H19 H 0.1726 -0.0108 0.7267 0.013 Uiso 1 1 calc R
C20 C -0.00055(14) 0.01559(8) 0.64027(11) 0.0135(3) Uani 1 1 d .
H20A H -0.0792 0.0471 0.6449 0.016 Uiso 1 1 calc R
H20B H 0.0422 0.028 0.5796 0.016 Uiso 1 1 calc R
C21 C -0.04821(15) -0.06337(8) 0.63480(12) 0.0166(3) Uani 1 1 d .
H21A H -0.1151 -0.0697 0.5773 0.02 Uiso 1 1 calc R
H21B H 0.0297 -0.0944 0.6255 0.02 Uiso 1 1 calc R
C22 C -0.11242(15) -0.08531(8) 0.73075(12) 0.0176(3) Uani 1 1 d .
H22A H -0.1965 -0.0581 0.7357 0.021 Uiso 1 1 calc R
H22B H -0.1359 -0.1363 0.7273 0.021 Uiso 1 1 calc R
C23 C -0.01465(16) -0.07143(8) 0.82378(12) 0.0189(3) Uani 1 1 d .
H23A H 0.0643 -0.1032 0.8229 0.023 Uiso 1 1 calc R
H23B H -0.0608 -0.0825 0.8835 0.023 Uiso 1 1 calc R
C24 C 0.03439(15) 0.00714(8) 0.82878(11) 0.0156(3) Uani 1 1 d .
H24A H 0.0998 0.0138 0.8871 0.019 Uiso 1 1 calc R
H24B H -0.0432 0.0389 0.8357 0.019 Uiso 1 1 calc R

loop_
_atom_site_aniso_label
_atom_site_aniso_U_11
_atom_site_aniso_U_22
_atom_site_aniso_U_33
_atom_site_aniso_U_23
_atom_site_aniso_U_13
_atom_site_aniso_U_12
Fe1 0.00997(10) 0.01032(10) 0.01051(10) 0.00095(8) 0.00253(7) -0.00023(7)
Fe2 0.01019(10) 0.01062(10) 0.01310(11) -0.00056(8) 0.00216(8) 0.00089(7)
Cr1 0.00969(11) 0.01283(12) 0.01138(11) 0.00177(9) 0.00023(8) -0.00036(8)
P1 0.00888(16) 0.00940(17) 0.00988(17) 0.00016(13) 0.00154(13) -0.00026(12)
O1 0.0320(6) 0.0167(6) 0.0281(6) -0.0068(5) 0.0132(5) -0.0039(5)
O2 0.0468(8) 0.0256(6) 0.0176(6) 0.0020(5) 0.0116(6) 0.0099(6)
O3 0.0213(6) 0.0282(7) 0.0519(9) -0.0194(6) 0.0005(6) -0.0056(5)
O4 0.0158(5) 0.0280(6) 0.0234(6) 0.0057(5) 0.0057(4) 0.0082(5)
O5 0.0224(6) 0.0200(6) 0.0257(6) -0.0023(5) 0.0010(5) -0.0068(5)
O6 0.0282(6) 0.0444(8) 0.0184(6) -0.0075(5) 0.0078(5) -0.0132(6)
O7 0.0176(6) 0.0514(9) 0.0332(7) 0.0100(6) -0.0067(5) 0.0039(6)
O8 0.0264(6) 0.0152(6) 0.0299(7) 0.0046(5) 0.0015(5) 0.0034(5)
C1 0.0148(7) 0.0174(8) 0.0149(7) 0.0017(6) 0.0064(6) 0.0009(6)
C2 0.0205(7) 0.0160(7) 0.0180(8) -0.0023(6) 0.0037(6) 0.0053(6)
C3 0.0163(7) 0.0177(8) 0.0253(8) -0.0038(7) 0.0045(6) 0.0043(6)
C4 0.0135(7) 0.0147(7) 0.0174(7) 0.0053(6) 0.0016(6) -0.0005(6)
C5 0.0129(7) 0.0221(8) 0.0119(7) 0.0014(6) 0.0010(5) 0.0003(6)
C6 0.0157(7) 0.0192(8) 0.0181(8) -0.0016(6) -0.0024(6) -0.0059(6)
C7 0.0189(8) 0.0261(9) 0.0186(8) 0.0044(7) 0.0011(6) 0.0005(6)
C8 0.0133(7) 0.0205(8) 0.0146(7) 0.0026(6) 0.0006(5) 0.0031(6)
C9 0.0142(7) 0.0161(7) 0.0160(7) 0.0056(6) 0.0017(6) -0.0058(6)
C10 0.0182(7) 0.0099(7) 0.0181(7) 0.0034(6) 0.0060(6) 0.0004(5)
C11 0.0136(7) 0.0181(7) 0.0165(7) 0.0080(6) 0.0004(6) -0.0006(6)
C12 0.0246(8) 0.0181(8) 0.0109(7) 0.0024(6) 0.0054(6) -0.0034(6)
C13 0.0160(7) 0.0178(7) 0.0181(8) 0.0060(6) 0.0092(6) 0.0004(6)
C14 0.0099(6) 0.0170(7) 0.0228(8) 0.0002(6) -0.0019(6) -0.0002(5)
C15 0.0140(7) 0.0181(7) 0.0158(7) -0.0007(6) -0.0023(6) 0.0033(6)
C16 0.0168(7) 0.0169(7) 0.0185(8) 0.0050(6) 0.0009(6) 0.0036(6)
C17 0.0171(7) 0.0132(7) 0.0232(8) 0.0019(6) 0.0007(6) 0.0053(6)
C18 0.0110(7) 0.0190(8) 0.0236(8) -0.0009(6) 0.0024(6) 0.0052(6)
C19 0.0116(6) 0.0094(6) 0.0127(7) 0.0004(5) 0.0023(5) -0.0010(5)
C20 0.0143(7) 0.0125(7) 0.0136(7) 0.0001(5) 0.0002(5) -0.0016(5)
C21 0.0157(7) 0.0145(7) 0.0195(8) -0.0029(6) 0.0010(6) -0.0037(6)
C22 0.0156(7) 0.0118(7) 0.0260(8) 0.0013(6) 0.0043(6) -0.0029(6)
C23 0.0188(7) 0.0178(8) 0.0205(8) 0.0067(6) 0.0044(6) -0.0029(6)
C24 0.0152(7) 0.0177(7) 0.0141(7) 0.0019(6) 0.0025(6) -0.0022(6)

loop_
_atom_type_symbol
_atom_type_description
_atom_type_scat_dispersion_real
_atom_type_scat_dispersion_imag
_atom_type_scat_source
C C 0.0033 0.0016 'International Tables Vol C Tables 4.2.6.8 and 6.1.1.4'
H H 0 0 'International Tables Vol C Tables 4.2.6.8 and 6.1.1.4'
Cr Cr 0.3209 0.6236 'International Tables Vol C Tables 4.2.6.8 and 6.1.1.4'
Fe Fe 0.3463 0.8444 'International Tables Vol C Tables 4.2.6.8 and 6.1.1.4'
O O 0.0106 0.006 'International Tables Vol C Tables 4.2.6.8 and 6.1.1.4'
P P 0.1023 0.0942 'International Tables Vol C Tables 4.2.6.8 and 6.1.1.4'

loop_
_geom_angle_atom_site_label_1
_geom_angle_atom_site_label_2
_geom_angle_atom_site_label_3
_geom_angle
C1 Fe1 C4 86.04(7)
C1 Fe1 C12 88.52(7)
C4 Fe1 C12 121.01(6)
C1 Fe1 C11 108.93(7)
C4 Fe1 C11 152.10(6)
C12 Fe1 C11 39.71(6)
C1 Fe1 C10 148.02(7)
C4 Fe1 C10 122.74(6)
C12 Fe1 C10 65.56(6)
C11 Fe1 C10 39.09(6)
C1 Fe1 C13 106.86(6)
C4 Fe1 C13 87.71(6)
C12 Fe1 C13 38.94(6)
C11 Fe1 C13 65.73(6)
C10 Fe1 C13 64.94(6)
C1 Fe1 C9 145.09(6)
C4 Fe1 C9 89.02(6)
C12 Fe1 C9 64.81(6)
C11 Fe1 C9 65.07(6)
C10 Fe1 C9 38.49(5)
C13 Fe1 C9 38.35(6)
C1 Fe1 P1 91.57(5)
C4 Fe1 P1 101.04(4)
C12 Fe1 P1 137.83(5)
C11 Fe1 P1 101.89(4)
C10 Fe1 P1 95.58(4)
C13 Fe1 P1 160.19(4)
C9 Fe1 P1 123.26(4)
C1 Fe1 Cr1 100.74(5)
C4 Fe1 Cr1 47.48(4)
C12 Fe1 Cr1 163.77(4)
C11 Fe1 Cr1 143.68(4)
C10 Fe1 Cr1 109.09(4)
C13 Fe1 Cr1 124.90(4)
C9 Fe1 Cr1 101.12(4)
P1 Fe1 Cr1 55.951(11)
C3 Fe2 C2 92.17(8)
C3 Fe2 C18 118.76(7)
C2 Fe2 C18 89.59(7)
C3 Fe2 C14 156.05(7)
C2 Fe2 C14 97.18(7)
C18 Fe2 C14 39.78(6)
C3 Fe2 C17 90.19(7)
C2 Fe2 C17 118.33(6)
C18 Fe2 C17 38.91(6)
C14 Fe2 C17 65.97(6)
C3 Fe2 C16 97.61(7)
C2 Fe2 C16 155.33(6)
C18 Fe2 C16 65.85(6)
C14 Fe2 C16 65.81(6)
C17 Fe2 C16 39.52(6)
C3 Fe2 C15 133.77(7)
C2 Fe2 C15 133.74(7)
C18 Fe2 C15 65.91(6)
C14 Fe2 C15 39.14(6)
C17 Fe2 C15 65.74(6)
C16 Fe2 C15 38.96(6)
C3 Fe2 P1 93.41(5)
C2 Fe2 P1 89.57(5)
C18 Fe2 P1 147.83(4)
C14 Fe2 P1 108.60(4)
C17 Fe2 P1 151.73(5)
C16 Fe2 P1 112.26(4)
C15 Fe2 P1 92.26(4)
C7 Cr1 C6 92.16(7)
C7 Cr1 C5 83.62(7)
C6 Cr1 C5 90.25(6)
C7 Cr1 C8 86.99(7)
C6 Cr1 C8 89.02(7)
C5 Cr1 C8 170.55(6)
C7 Cr1 C4 80.43(7)
C6 Cr1 C4 170.31(6)
C5 Cr1 C4 95.08(6)
C8 Cr1 C4 84.39(6)
C7 Cr1 P1 177.29(5)
C6 Cr1 P1 90.26(5)
C5 Cr1 P1 97.60(5)
C8 Cr1 P1 91.83(5)
C4 Cr1 P1 97.03(4)
C7 Cr1 Fe1 125.63(5)
C6 Cr1 Fe1 141.52(5)
C5 Cr1 Fe1 87.43(5)
C8 Cr1 Fe1 98.97(5)
C4 Cr1 Fe1 47.11(4)
P1 Cr1 Fe1 52.156(10)
C19 P1 Fe1 111.40(4)
C19 P1 Fe2 108.52(4)
Fe1 P1 Fe2 124.277(17)
C19 P1 Cr1 109.26(5)
Fe1 P1 Cr1 71.893(12)
Fe2 P1 Cr1 127.070(17)
O1 C1 Fe1 176.16(13)
O2 C2 Fe2 174.19(14)
O3 C3 Fe2 173.61(14)
O4 C4 Fe1 130.03(12)
O4 C4 Cr1 144.51(12)
Fe1 C4 Cr1 85.41(6)
O5 C5 Cr1 171.52(13)
O6 C6 Cr1 178.94(14)
O7 C7 Cr1 176.51(15)
O8 C8 Cr1 174.44(13)
C13 C9 C10 108.66(13)
C13 C9 Fe1 70.19(8)
C10 C9 Fe1 70.04(8)
C13 C9 H9 125.7
C10 C9 H9 125.7
Fe1 C9 H9 125.7
C9 C10 C11 107.85(13)
C9 C10 Fe1 71.46(8)
C11 C10 Fe1 69.10(8)
C9 C10 H10 126.1
C11 C10 H10 126.1
Fe1 C10 H10 124.9
C10 C11 C12 107.46(13)
C10 C11 Fe1 71.81(8)
C12 C11 Fe1 70.03(8)
C10 C11 H11 126.3
C12 C11 H11 126.3
Fe1 C11 H11 123.5
C13 C12 C11 108.30(14)
C13 C12 Fe1 72.09(9)
C11 C12 Fe1 70.26(8)
C13 C12 H12 125.9
C11 C12 H12 125.9
Fe1 C12 H12 123.4
C9 C13 C12 107.72(13)
C9 C13 Fe1 71.46(8)
C12 C13 Fe1 68.97(8)
C9 C13 H13 126.1
C12 C13 H13 126.1
Fe1 C13 H13 125
C15 C14 C18 107.59(13)
C15 C14 Fe2 71.05(8)
C18 C14 Fe2 69.97(8)
C15 C14 H14 126.2
C18 C14 H14 126.2
Fe2 C14 H14 124.4
C16 C15 C14 108.23(13)
C16 C15 Fe2 70.19(9)
C14 C15 Fe2 69.81(9)
C16 C15 H15 125.9
C14 C15 H15 125.9
Fe2 C15 H15 125.7
C15 C16 C17 107.92(13)
C15 C16 Fe2 70.85(9)
C17 C16 Fe2 70.10(9)
C15 C16 H16 126
C17 C16 H16 126
Fe2 C16 H16 124.6
C18 C17 C16 108.09(14)
C18 C17 Fe2 70.25(9)
C16 C17 Fe2 70.38(8)
C18 C17 H17 126
C16 C17 H17 126
Fe2 C17 H17 125
C17 C18 C14 108.15(14)
C17 C18 Fe2 70.85(8)
C14 C18 Fe2 70.25(8)
C17 C18 H18 125.9
C14 C18 H18 125.9
Fe2 C18 H18 124.6
C20 C19 C24 109.64(11)
C20 C19 P1 117.16(10)
C24 C19 P1 114.15(10)
C20 C19 H19 104.9
C24 C19 H19 104.9
P1 C19 H19 104.9
C21 C20 C19 109.87(12)
C21 C20 H20A 109.7
C19 C20 H20A 109.7
C21 C20 H20B 109.7
C19 C20 H20B 109.7
H20A C20 H20B 108.2
C22 C21 C20 111.00(12)
C22 C21 H21A 109.4
C20 C21 H21A 109.4
C22 C21 H21B 109.4
C20 C21 H21B 109.4
H21A C21 H21B 108
C23 C22 C21 111.36(12)
C23 C22 H22A 109.4
C21 C22 H22A 109.4
C23 C22 H22B 109.4
C21 C22 H22B 109.4
H22A C22 H22B 108
C22 C23 C24 111.59(13)
C22 C23 H23A 109.3
C24 C23 H23A 109.3
C22 C23 H23B 109.3
C24 C23 H23B 109.3
H23A C23 H23B 108
C23 C24 C19 110.02(12)
C23 C24 H24A 109.7
C19 C24 H24A 109.7
C23 C24 H24B 109.7
C19 C24 H24B 109.7
H24A C24 H24B 108.2

loop_
_geom_bond_atom_site_label_1
_geom_bond_atom_site_label_2
_geom_bond_distance
Fe1 C1 1.7495(15)
Fe1 C4 2.0117(15)
Fe1 C12 2.0966(15)
Fe1 C11 2.0997(15)
Fe1 C10 2.1353(14)
Fe1 C13 2.1373(14)
Fe1 C9 2.1539(14)
Fe1 P1 2.2739(4)
Fe1 Cr1 2.7370(3)
Fe2 C3 1.7683(16)
Fe2 C2 1.7700(16)
Fe2 C18 2.1043(14)
Fe2 C14 2.1080(15)
Fe2 C17 2.1121(15)
Fe2 C16 2.1157(15)
Fe2 C15 2.1243(15)
Fe2 P1 2.3351(4)
Cr1 C7 1.8666(16)
Cr1 C6 1.8868(16)
Cr1 C5 1.8869(16)
Cr1 C8 1.9001(16)
Cr1 C4 2.0238(15)
Cr1 P1 2.3859(4)
P1 C19 1.8807(14)
O1 C1 1.1514(19)
O2 C2 1.1384(19)
O3 C3 1.139(2)
O4 C4 1.1766(18)
O5 C5 1.1503(19)
O6 C6 1.1419(19)
O7 C7 1.147(2)
O8 C8 1.1444(19)
C9 C13 1.409(2)
C9 C10 1.414(2)
C9 H9 0.93
C10 C11 1.417(2)
C10 H10 0.93
C11 C12 1.425(2)
C11 H11 0.93
C12 C13 1.412(2)
C12 H12 0.93
C13 H13 0.93
C14 C15 1.418(2)
C14 C18 1.433(2)
C14 H14 0.93
C15 C16 1.414(2)
C15 H15 0.93
C16 C17 1.429(2)
C16 H16 0.93
C17 C18 1.404(2)
C17 H17 0.93
C18 H18 0.93
C19 C20 1.5334(19)
C19 C24 1.5396(19)
C19 H19 0.98
C20 C21 1.533(2)
C20 H20A 0.97
C20 H20B 0.97
C21 C22 1.528(2)
C21 H21A 0.97
C21 H21B 0.97
C22 C23 1.519(2)
C22 H22A 0.97
C22 H22B 0.97
C23 C24 1.530(2)
C23 H23A 0.97
C23 H23B 0.97
C24 H24A 0.97
C24 H24B 0.97
